data_4089676
loop_
_publ_author_name
'Jandl, Christian'
'\"Ofele, Karl'
'K\"uhn, Fritz E.'
'Herrmann, Wolfgang A.'
'P\"othig, Alexander'

_publ_section_title
;
 Structure and Dynamics of Imidazolium- and Pyridinium-Substituted
 \h3-Cycloheptatrienide-Pd Complexes
;
_journal_issue 22
_journal_name_full Organometallics
_journal_page_first 6398
_journal_paper_doi 10.1021/om500738d
_journal_volume 33
_journal_year 2014
_chemical_compound_source 'see text'
_chemical_formula_moiety 'C19 H20 Br2 N2 Pd, C2 H6 O S'
_chemical_formula_sum 'C21 H26 Br2 N2 O Pd S'
_chemical_formula_weight 620.71
_space_group_IT_number 2
_space_group_name_Hall '-P 1'
_space_group_name_H-M_alt 'P -1'
_symmetry_cell_setting triclinic
_symmetry_Int_Tables_number 2
_symmetry_space_group_name_Hall '-P 1'
_symmetry_space_group_name_H-M 'P -1'
_atom_sites_solution_hydrogens geom
_cell_angle_alpha 106.268(3)
_cell_angle_beta 102.414(2)
_cell_angle_gamma 99.185(2)
_cell_formula_units_Z 2
_cell_length_a 9.0983(4)
_cell_length_b 10.1476(4)
_cell_length_c 13.3960(5)
_cell_measurement_reflns_used 9557
_cell_measurement_temperature 123
_cell_measurement_theta_max 27.9930
_cell_measurement_theta_min 2.2421
_cell_volume 1127.19(8)
_computing_cell_refinement 'SAINT (Bruker, 2012)'
_computing_data_collection 'APEX II Control Software (Bruker, 2013)'
_computing_data_reduction 'SAINT (Bruker, 2012)'
_computing_molecular_graphics 'PLATON (Spek, 2011)'
_computing_publication_material 'PLATON (Spek, 2011), enCIFer (Allen, 2004)'
_computing_structure_refinement 'SHELXL2013 (Sheldrick, 2013), SHELXLE (Huebschle, 2011)'
_computing_structure_solution 'SHELXS97 (Sheldrick, 1997)'
_diffrn_ambient_temperature 123
_diffrn_detector ' CCD plate '
_diffrn_detector_area_resol_mean 16
_diffrn_measured_fraction_theta_full 0.998
_diffrn_measured_fraction_theta_max 0.997
_diffrn_measurement_device ' \k-geometry diffractometer '
_diffrn_measurement_device_type ' Bruker APEX-II CCD '
_diffrn_measurement_method ' phi- and omega-rotation '
_diffrn_radiation_monochromator 'MONTEL optic'
_diffrn_radiation_probe x-ray
_diffrn_radiation_source 'rotating anode FR591'
_diffrn_radiation_type MoK\a
_diffrn_radiation_wavelength 0.71073
_diffrn_reflns_av_R_equivalents 0.0793
_diffrn_reflns_av_sigmaI/netI 0.0696
_diffrn_reflns_limit_h_max 11
_diffrn_reflns_limit_h_min -11
_diffrn_reflns_limit_k_max 13
_diffrn_reflns_limit_k_min -13
_diffrn_reflns_limit_l_max 17
_diffrn_reflns_limit_l_min -17
_diffrn_reflns_number 22191
_diffrn_reflns_reduction_process
;
;
_diffrn_reflns_theta_full 25.24
_diffrn_reflns_theta_max 27.48
_diffrn_reflns_theta_min 2.15
_exptl_absorpt_coefficient_mu 4.475
_exptl_absorpt_correction_T_max 0.7456
_exptl_absorpt_correction_T_min 0.4171
_exptl_absorpt_correction_type multi-scan
_exptl_absorpt_process_details 'SADABS, Bruker, 2008b'
_exptl_crystal_colour red
_exptl_crystal_density_diffrn 1.829
_exptl_crystal_density_method 'Not Measured'
_exptl_crystal_description fragment
_exptl_crystal_F_000 612
_exptl_crystal_size_max 0.258
_exptl_crystal_size_mid 0.159
_exptl_crystal_size_min 0.144
_refine_diff_density_max 1.604
_refine_diff_density_min -1.449
_refine_diff_density_rms 0.210
_refine_ls_extinction_method none
_refine_ls_goodness_of_fit_ref 0.997
_refine_ls_hydrogen_treatment constr
_refine_ls_matrix_type full
_refine_ls_number_parameters 258
_refine_ls_number_reflns 5158
_refine_ls_number_restraints 0
_refine_ls_restrained_S_all 0.997
_refine_ls_R_factor_all 0.0598
_refine_ls_R_factor_gt 0.0404
_refine_ls_shift/su_max 0.001
_refine_ls_shift/su_mean 0.000
_refine_ls_structure_factor_coef Fsqd
_refine_ls_weighting_details 'W=1/[\S^2^(FO^2^)+(0.0645P)^2^] WHERE P=(FO^2^+2FC^2^)/3'
_refine_ls_weighting_scheme calc
_refine_ls_wR_factor_gt 0.1011
_refine_ls_wR_factor_ref 0.1129
_reflns_number_gt 4117
_reflns_number_total 5158
_reflns_threshold_expression i>2\s(i)
_cod_data_source_file om500738d_si_002.cif
_cod_data_source_block Compound_3e_DMSO
_cod_database_code 4089676

loop_
_symmetry_equiv_pos_site_id
_symmetry_equiv_pos_as_xyz
1 x,y,z
2 -x,-y,-z

loop_
_atom_site_aniso_label
_atom_site_aniso_U_11
_atom_site_aniso_U_22
_atom_site_aniso_U_33
_atom_site_aniso_U_23
_atom_site_aniso_U_13
_atom_site_aniso_U_12
Pd1 0.0123(2) 0.0171(2) 0.0163(2) 0.0099(2) 0.0056(2) 0.0055(1)
Br1 0.0159(2) 0.0258(3) 0.0195(3) 0.0141(2) 0.0081(2) 0.0111(2)
Br2 0.0198(3) 0.0269(3) 0.0179(3) 0.0121(2) 0.0089(2) 0.0111(2)
S3 0.0239(7) 0.0217(7) 0.0281(7) 0.0112(5) 0.0050(6) 0.0056(5)
N1 0.0096(18) 0.0158(19) 0.0157(19) 0.0087(16) 0.0050(15) 0.0055(15)
N2 0.0126(18) 0.0151(19) 0.017(2) 0.0100(16) 0.0053(16) 0.0053(15)
C1 0.014(2) 0.013(2) 0.024(3) 0.010(2) 0.003(2) 0.0051(18)
C2 0.023(3) 0.020(2) 0.025(3) 0.016(2) 0.014(2) 0.008(2)
C3 0.016(2) 0.025(3) 0.016(2) 0.015(2) 0.003(2) 0.007(2)
C4 0.022(3) 0.028(3) 0.016(2) 0.013(2) 0.001(2) 0.007(2)
O4 0.033(2) 0.034(2) 0.042(2) 0.0178(19) 0.0187(19) 0.0163(18)
C5 0.012(2) 0.017(2) 0.018(2) 0.0073(19) -0.0005(19) -0.0002(18)
C6 0.014(2) 0.016(2) 0.021(2) 0.0121(19) 0.010(2) 0.0090(18)
C7 0.012(2) 0.017(2) 0.016(2) 0.0057(19) 0.0059(19) 0.0072(18)
C8 0.012(2) 0.013(2) 0.020(2) 0.0088(19) 0.0065(19) 0.0032(17)
C9 0.005(2) 0.020(2) 0.021(2) 0.010(2) 0.0005(18) 0.0043(18)
C10 0.010(2) 0.017(2) 0.025(3) 0.010(2) 0.0059(19) 0.0030(18)
C11 0.011(2) 0.015(2) 0.014(2) 0.0077(18) 0.0049(18) 0.0026(17)
C12 0.013(2) 0.016(2) 0.019(2) 0.0080(19) 0.0048(19) 0.0024(18)
C13 0.022(2) 0.023(3) 0.019(2) 0.010(2) 0.011(2) 0.005(2)
C14 0.014(2) 0.021(3) 0.020(2) 0.010(2) 0.0021(19) -0.0023(19)
C15 0.014(2) 0.014(2) 0.022(2) 0.010(2) 0.0052(19) 0.0028(18)
C16 0.014(2) 0.013(2) 0.023(2) 0.0091(19) 0.009(2) 0.0052(18)
C17 0.025(3) 0.024(3) 0.027(3) 0.007(2) 0.009(2) 0.011(2)
C18 0.026(3) 0.031(3) 0.029(3) 0.022(2) 0.006(2) 0.004(2)
C19 0.025(3) 0.022(3) 0.023(3) 0.008(2) 0.011(2) 0.015(2)
C20 0.033(3) 0.026(3) 0.037(3) 0.016(3) 0.018(3) 0.008(2)
C21 0.039(3) 0.026(3) 0.032(3) 0.017(2) 0.017(3) 0.017(2)

loop_
_atom_site_label
_atom_site_type_symbol
_atom_site_thermal_displace_type
_atom_site_fract_x
_atom_site_fract_y
_atom_site_fract_z
_atom_site_occupancy
_atom_site_U_iso_or_equiv
_atom_site_calc_flag
_atom_site_refinement_flags
Pd1 Pd Uani 0.52115(4) 0.92376(3) 0.24263(3) 1.000 0.0138(1) d .
Br1 Br Uani 0.61509(5) 0.82259(5) 0.39292(4) 1.000 0.0177(2) d .
Br2 Br Uani 0.66206(5) 0.81121(5) 0.11192(4) 1.000 0.0192(2) d .
S3 S Uani 0.14053(14) 0.44402(13) 0.10253(10) 1.000 0.0242(4) d .
N1 N Uani 0.1411(4) 0.8356(4) 0.3279(3) 1.000 0.0124(11) d .
N2 N Uani 0.1343(4) 0.7466(4) 0.4562(3) 1.000 0.0134(11) d .
C1 C Uani 0.4206(5) 1.0942(5) 0.2604(4) 1.000 0.0163(14) d .
C2 C Uani 0.4175(5) 1.0449(5) 0.1487(4) 1.000 0.0192(16) d .
C3 C Uani 0.2847(5) 0.9634(5) 0.0599(4) 1.000 0.0172(14) d .
C4 C Uani 0.1507(6) 0.8872(5) 0.0619(4) 1.000 0.0213(16) d .
O4 O Uani 0.0858(4) 0.5300(4) 0.1910(3) 1.000 0.0328(12) d .
C5 C Uani 0.1128(5) 0.8518(5) 0.1512(4) 1.000 0.0165(12) d .
C6 C Uani 0.2003(5) 0.8995(5) 0.2558(4) 1.000 0.0142(12) d .
C7 C Uani 0.3413(5) 1.0069(5) 0.3083(4) 1.000 0.0141(12) d .
C8 C Uani 0.2291(5) 0.8114(4) 0.4116(4) 1.000 0.0139(12) d .
C9 C Uani -0.0134(5) 0.7862(5) 0.3200(4) 1.000 0.0150(12) d .
C10 C Uani -0.0164(5) 0.7319(5) 0.4006(4) 1.000 0.0165(14) d .
C11 C Uani 0.1827(5) 0.7020(5) 0.5496(3) 1.000 0.0125(12) d .
C12 C Uani 0.1410(5) 0.7659(5) 0.6430(4) 1.000 0.0156(12) d .
C13 C Uani 0.1845(5) 0.7184(5) 0.7307(4) 1.000 0.0198(14) d .
C14 C Uani 0.2663(5) 0.6136(5) 0.7270(4) 1.000 0.0188(14) d .
C15 C Uani 0.3055(5) 0.5537(5) 0.6318(4) 1.000 0.0158(12) d .
C16 C Uani 0.2620(5) 0.5948(5) 0.5402(4) 1.000 0.0151(12) d .
C17 C Uani 0.0531(6) 0.8795(5) 0.6509(4) 1.000 0.0247(17) d .
C18 C Uani 0.3077(6) 0.5626(6) 0.8226(4) 1.000 0.0266(17) d .
C19 C Uani 0.2966(6) 0.5218(5) 0.4370(4) 1.000 0.0213(17) d .
C20 C Uani 0.3028(6) 0.5560(5) 0.0899(5) 1.000 0.0293(17) d .
C21 C Uani 0.2454(6) 0.3333(5) 0.1561(4) 1.000 0.0284(17) d .
H1 H Uiso 0.48490 1.19020 0.30690 1.000 0.0200 c RU
H2 H Uiso 0.49430 1.10760 0.12860 1.000 0.0230 c RU
H3 H Uiso 0.29270 0.96340 -0.00960 1.000 0.0210 c RU
H4 H Uiso 0.07100 0.85240 -0.00430 1.000 0.0260 c RU
H5 H Uiso 0.01590 0.78800 0.13550 1.000 0.0200 c RU
H7 H Uiso 0.36710 1.04360 0.38900 1.000 0.0170 c RU
H8 H Uiso 0.33900 0.83580 0.43520 1.000 0.0170 c RU
H9 H Uiso -0.10040 0.78990 0.26780 1.000 0.0180 c RU
H10 H Uiso -0.10640 0.69080 0.41630 1.000 0.0200 c RU
H13 H Uiso 0.15720 0.75920 0.79520 1.000 0.0240 c RU
H15 H Uiso 0.36330 0.48330 0.62900 1.000 0.0190 c RU
H17A H Uiso 0.06640 0.93130 0.72710 1.000 0.0370 c RU
H17B H Uiso -0.05700 0.83690 0.61500 1.000 0.0370 c RU
H17C H Uiso 0.09240 0.94470 0.61570 1.000 0.0370 c RU
H18A H Uiso 0.35510 0.48220 0.80310 1.000 0.0400 c RU
H18B H Uiso 0.21390 0.53330 0.84320 1.000 0.0400 c RU
H18C H Uiso 0.38110 0.63920 0.88350 1.000 0.0400 c RU
H19A H Uiso 0.32050 0.43170 0.43930 1.000 0.0320 c RU
H19B H Uiso 0.38560 0.58160 0.42840 1.000 0.0320 c RU
H19C H Uiso 0.20630 0.50430 0.37590 1.000 0.0320 c RU
H20A H Uiso 0.35260 0.49930 0.04130 1.000 0.0440 c RU
H20B H Uiso 0.37710 0.60290 0.16120 1.000 0.0440 c RU
H20C H Uiso 0.26800 0.62720 0.06030 1.000 0.0440 c RU
H21A H Uiso 0.28490 0.27660 0.10030 1.000 0.0430 c RU
H21B H Uiso 0.17660 0.27060 0.17930 1.000 0.0430 c RU
H21C H Uiso 0.33230 0.39190 0.21820 1.000 0.0430 c RU

loop_
_atom_type_symbol
_atom_type_description
_atom_type_scat_dispersion_real
_atom_type_scat_dispersion_imag
_atom_type_scat_source
C C 0.0033 0.0016 ' International Tables Vol C Tables 4.2.6.8 and 6.1.1.4'
H H 0.0000 0.0000 ' International Tables Vol C Tables 4.2.6.8 and 6.1.1.4'
Br Br -0.2901 2.4595 ' International Tables Vol C Tables 4.2.6.8 and 6.1.1.4'
N N 0.0061 0.0033 ' International Tables Vol C Tables 4.2.6.8 and 6.1.1.4'
O O 0.0106 0.0060 ' International Tables Vol C Tables 4.2.6.8 and 6.1.1.4'
Pd Pd -0.9988 1.0072 ' International Tables Vol C Tables 4.2.6.8 and 6.1.1.4'
S S 0.1246 0.1234 ' International Tables Vol C Tables 4.2.6.8 and 6.1.1.4'

loop_
_geom_angle_atom_site_label_1
_geom_angle_atom_site_label_2
_geom_angle_atom_site_label_3
_geom_angle
_geom_angle_publ_flag
Br1 Pd1 Br2 98.80(2) yes
Br1 Pd1 C1 124.93(14) yes
Br1 Pd1 C2 164.22(13) yes
Br1 Pd1 C7 95.66(13) yes
Br2 Pd1 C1 133.51(14) yes
Br2 Pd1 C2 96.74(13) yes
Br2 Pd1 C7 161.71(13) yes
C1 Pd1 C2 39.42(19) yes
C1 Pd1 C7 39.0(2) yes
C2 Pd1 C7 69.69(19) yes
O4 S3 C20 107.3(3) yes
O4 S3 C21 107.4(2) yes
C20 S3 C21 96.7(3) yes
C6 N1 C8 124.7(4) yes
C6 N1 C9 126.2(4) yes
C8 N1 C9 109.1(4) yes
C10 N2 C11 125.5(4) yes
C8 N2 C10 108.9(4) yes
C8 N2 C11 125.6(4) yes
Pd1 C1 C7 75.5(3) yes
Pd1 C1 C2 74.4(3) yes
C2 C1 C7 121.6(5) no
Pd1 C2 C1 66.2(3) yes
Pd1 C2 C3 114.2(4) yes
C1 C2 C3 126.3(4) no
C2 C3 C4 128.9(5) no
C3 C4 C5 128.3(5) no
C4 C5 C6 127.2(5) no
N1 C6 C5 115.7(4) yes
N1 C6 C7 113.9(4) yes
C5 C6 C7 130.4(5) no
C1 C7 C6 126.7(5) no
Pd1 C7 C6 106.2(3) yes
Pd1 C7 C1 65.6(3) yes
N1 C8 N2 107.7(4) yes
N1 C9 C10 106.7(4) yes
N2 C10 C9 107.7(4) yes
N2 C11 C12 117.8(4) yes
N2 C11 C16 118.5(4) yes
C12 C11 C16 123.6(4) no
C11 C12 C13 116.9(5) no
C11 C12 C17 122.9(4) no
C13 C12 C17 120.3(4) no
C12 C13 C14 122.2(5) no
C13 C14 C15 118.6(5) no
C13 C14 C18 120.6(4) no
C15 C14 C18 120.8(5) no
C14 C15 C16 121.8(5) no
C15 C16 C19 120.5(5) no
C11 C16 C15 116.9(4) no
C11 C16 C19 122.6(4) no
C2 C1 H1 119.00 no
Pd1 C1 H1 119.00 no
C7 C1 H1 119.00 no
Pd1 C2 H2 114.00 no
C1 C2 H2 114.00 no
C3 C2 H2 114.00 no
C4 C3 H3 116.00 no
C2 C3 H3 116.00 no
C3 C4 H4 116.00 no
C5 C4 H4 116.00 no
C4 C5 H5 116.00 no
C6 C5 H5 116.00 no
C6 C7 H7 115.00 no
C1 C7 H7 115.00 no
Pd1 C7 H7 115.00 no
N1 C8 H8 126.00 no
N2 C8 H8 126.00 no
N1 C9 H9 127.00 no
C10 C9 H9 127.00 no
N2 C10 H10 126.00 no
C9 C10 H10 126.00 no
C12 C13 H13 119.00 no
C14 C13 H13 119.00 no
C16 C15 H15 119.00 no
C14 C15 H15 119.00 no
C12 C17 H17A 110.00 no
C12 C17 H17B 109.00 no
C12 C17 H17C 109.00 no
H17B C17 H17C 109.00 no
H17A C17 H17B 109.00 no
H17A C17 H17C 109.00 no
C14 C18 H18B 109.00 no
H18A C18 H18C 109.00 no
C14 C18 H18C 109.00 no
H18A C18 H18B 109.00 no
C14 C18 H18A 109.00 no
H18B C18 H18C 110.00 no
C16 C19 H19C 109.00 no
H19A C19 H19C 109.00 no
H19B C19 H19C 110.00 no
H19A C19 H19B 109.00 no
C16 C19 H19A 109.00 no
C16 C19 H19B 109.00 no
S3 C20 H20A 109.00 no
S3 C20 H20B 109.00 no
S3 C20 H20C 109.00 no
H20A C20 H20B 109.00 no
H20A C20 H20C 109.00 no
H20B C20 H20C 110.00 no
S3 C21 H21A 109.00 no
S3 C21 H21B 109.00 no
S3 C21 H21C 110.00 no
H21A C21 H21B 109.00 no
H21A C21 H21C 109.00 no
H21B C21 H21C 109.00 no

loop_
_geom_bond_atom_site_label_1
_geom_bond_atom_site_label_2
_geom_bond_distance
_geom_bond_publ_flag
Pd1 Br1 2.5566(6) yes
Pd1 Br2 2.5152(6) yes
Pd1 C1 2.062(5) yes
Pd1 C2 2.170(5) yes
Pd1 C7 2.193(5) yes
S3 C21 1.785(6) yes
S3 O4 1.492(4) yes
S3 C20 1.783(6) yes
N1 C8 1.338(6) yes
N1 C6 1.451(6) yes
N1 C9 1.386(6) yes
N2 C8 1.339(6) yes
N2 C10 1.375(6) yes
N2 C11 1.452(6) yes
C1 C7 1.425(7) no
C1 C2 1.431(7) no
C2 C3 1.439(7) no
C3 C4 1.345(7) no
C4 C5 1.434(7) no
C5 C6 1.360(7) no
C6 C7 1.437(7) no
C9 C10 1.346(7) no
C11 C12 1.399(6) no
C11 C16 1.390(7) no
C12 C17 1.497(7) no
C12 C13 1.396(7) no
C13 C14 1.388(7) no
C14 C15 1.398(7) no
C14 C18 1.509(7) no
C15 C16 1.403(7) no
C16 C19 1.499(7) no
C1 H1 1.0000 no
C2 H2 1.0000 no
C3 H3 0.9500 no
C4 H4 0.9500 no
C5 H5 0.9500 no
C7 H7 1.0000 no
C8 H8 0.9500 no
C9 H9 0.9500 no
C10 H10 0.9500 no
C13 H13 0.9500 no
C15 H15 0.9500 no
C17 H17A 0.9800 no
C17 H17B 0.9800 no
C17 H17C 0.9800 no
C18 H18C 0.9800 no
C18 H18A 0.9800 no
C18 H18B 0.9800 no
C19 H19A 0.9800 no
C19 H19B 0.9800 no
C19 H19C 0.9800 no
C20 H20A 0.9800 no
C20 H20B 0.9800 no
C20 H20C 0.9800 no
C21 H21A 0.9800 no
C21 H21B 0.9800 no
C21 H21C 0.9800 no

loop_
_geom_torsion_atom_site_label_1
_geom_torsion_atom_site_label_2
_geom_torsion_atom_site_label_3
_geom_torsion_atom_site_label_4
_geom_torsion
_geom_torsion_publ_flag
Br1 Pd1 C1 C2 -177.2(2) no
Br2 Pd1 C1 C2 25.9(4) no
C7 Pd1 C1 C2 -129.4(4) no
Br1 Pd1 C1 C7 -47.8(3) no
Br2 Pd1 C1 C7 155.2(2) no
C2 Pd1 C1 C7 129.4(4) no
C7 Pd1 C2 C1 31.2(3) no
Br2 Pd1 C2 C3 77.9(3) no
C1 Pd1 C2 C3 -120.7(5) no
C7 Pd1 C2 C3 -89.5(4) no
C2 Pd1 C7 C1 -31.6(3) no
Br1 Pd1 C7 C6 -94.2(3) no
Br2 Pd1 C2 C1 -161.4(3) no
C2 Pd1 C7 C6 91.9(4) no
Br1 Pd1 C7 C1 142.4(3) no
C1 Pd1 C7 C6 123.4(5) no
C8 N1 C6 C5 146.3(5) no
C6 N1 C8 N2 -177.6(4) no
C9 N1 C6 C7 146.7(5) no
C6 N1 C9 C10 178.2(5) no
C9 N1 C8 N2 0.6(5) no
C8 N1 C9 C10 0.0(6) no
C8 N1 C6 C7 -35.4(7) no
C9 N1 C6 C5 -31.6(7) no
C11 N2 C8 N1 -179.8(4) no
C10 N2 C8 N1 -1.0(5) no
C8 N2 C11 C16 -66.5(6) no
C8 N2 C11 C12 116.1(5) no
C11 N2 C10 C9 179.8(4) no
C10 N2 C11 C16 115.0(5) no
C10 N2 C11 C12 -62.5(6) no
C8 N2 C10 C9 1.1(6) no
Pd1 C1 C2 C3 103.5(5) no
C2 C1 C7 Pd1 60.9(4) no
Pd1 C1 C7 C6 -92.5(5) no
C7 C1 C2 Pd1 -61.4(4) no
C2 C1 C7 C6 -31.6(8) no
C7 C1 C2 C3 42.1(8) no
C1 C2 C3 C4 -18.5(9) no
Pd1 C2 C3 C4 58.9(7) no
C2 C3 C4 C5 -9.2(10) no
C3 C4 C5 C6 6.8(9) no
C4 C5 C6 N1 -174.0(5) no
C4 C5 C6 C7 8.0(9) no
C5 C6 C7 C1 2.5(9) no
N1 C6 C7 Pd1 113.2(4) no
N1 C6 C7 C1 -175.5(5) no
C5 C6 C7 Pd1 -68.8(6) no
N1 C9 C10 N2 -0.6(6) no
N2 C11 C12 C13 178.1(4) no
N2 C11 C12 C17 -1.6(7) no
C16 C11 C12 C13 0.8(7) no
C16 C11 C12 C17 -178.9(5) no
N2 C11 C16 C15 -179.4(4) no
N2 C11 C16 C19 -1.2(7) no
C12 C11 C16 C15 -2.1(7) no
C12 C11 C16 C19 176.1(5) no
C11 C12 C13 C14 0.5(7) no
C17 C12 C13 C14 -179.9(5) no
C12 C13 C14 C15 -0.3(8) no
C12 C13 C14 C18 -178.5(5) no
C13 C14 C15 C16 -1.2(8) no
C18 C14 C15 C16 177.0(5) no
C14 C15 C16 C11 2.3(7) no
C14 C15 C16 C19 -175.9(5) no
